data_7005186
loop_
_publ_author_name
'Copsey, May C.'
'Panneerselvam, Arunkumar'
'Afzaal, Mohammad'
'Chivers, Tristram'
'O'Brien, Paul'

_publ_section_title
;
 Syntheses, X-ray structures and AACVD studies of group 11
 ditelluroimidodiphosphinate complexes.
;
_journal_issue 15
_journal_name_full 'Dalton transactions (Cambridge, England : 2003)'
_journal_page_first 1528
_journal_page_last 1538
_journal_paper_doi 10.1039/B617429A
_journal_year 2007
_chemical_formula_moiety 'C36 H84 Cu3 N3 P6 Te6'
_chemical_formula_sum 'C36 H84 Cu3 N3 P6 Te6'
_chemical_formula_weight 1701.10
_chemical_name_systematic
;
?
;
_space_group_IT_number 2
_symmetry_cell_setting triclinic
_symmetry_space_group_name_Hall '-P 1'
_symmetry_space_group_name_H-M 'P -1'
_atom_sites_solution_hydrogens geom
_atom_sites_solution_primary direct
_atom_sites_solution_secondary difmap
_audit_creation_method SHELXL-97
_cell_angle_alpha 83.975(1)
_cell_angle_beta 76.891(2)
_cell_angle_gamma 62.512(1)
_cell_formula_units_Z 2
_cell_length_a 14.0073(3)
_cell_length_b 14.4237(4)
_cell_length_c 16.5375(4)
_cell_measurement_reflns_used 35862
_cell_measurement_temperature 173(2)
_cell_measurement_theta_max 27.5
_cell_measurement_theta_min 1.00
_cell_volume 2886.75(13)
_computing_cell_refinement 'Nonius DENZO'
_computing_data_collection 'Nonius COLLECT'
_computing_data_reduction 'Nonius DENZO'
_computing_molecular_graphics 'Bruker SHELXTL'
_computing_publication_material 'Bruker SHELXTL'
_computing_structure_refinement 'SHELXL-97 (Sheldrick, 1997)'
_computing_structure_solution 'SHELXS-97 (Sheldrick, 1990)'
_diffrn_ambient_temperature 173(2)
_diffrn_measured_fraction_theta_full 0.996
_diffrn_measured_fraction_theta_max 0.996
_diffrn_measurement_device_type 'Nonius Kappa CCD'
_diffrn_measurement_method 'phi/omega scnas'
_diffrn_radiation_monochromator graphite
_diffrn_radiation_source 'fine-focus sealed tube'
_diffrn_radiation_type MoK\a
_diffrn_radiation_wavelength 0.71073
_diffrn_reflns_av_R_equivalents 0.0407
_diffrn_reflns_av_sigmaI/netI 0.0555
_diffrn_reflns_limit_h_max 16
_diffrn_reflns_limit_h_min -16
_diffrn_reflns_limit_k_max 17
_diffrn_reflns_limit_k_min -17
_diffrn_reflns_limit_l_max 19
_diffrn_reflns_limit_l_min -19
_diffrn_reflns_number 55172
_diffrn_reflns_theta_full 25.03
_diffrn_reflns_theta_max 25.03
_diffrn_reflns_theta_min 3.19
_exptl_absorpt_coefficient_mu 4.260
_exptl_absorpt_correction_T_max 0.9196
_exptl_absorpt_correction_T_min 0.8481
_exptl_absorpt_correction_type integration
_exptl_absorpt_process_details 'SCALEPACK (Otwinowski and Minor, 1997)'
_exptl_crystal_colour yellow
_exptl_crystal_density_diffrn 1.957
_exptl_crystal_density_method 'not measured'
_exptl_crystal_description block
_exptl_crystal_F_000 1620
_exptl_crystal_size_max 0.04
_exptl_crystal_size_mid 0.03
_exptl_crystal_size_min 0.02
_refine_diff_density_max 2.211
_refine_diff_density_min -2.136
_refine_diff_density_rms 0.284
_refine_ls_extinction_method none
_refine_ls_goodness_of_fit_ref 1.065
_refine_ls_hydrogen_treatment constr
_refine_ls_matrix_type full
_refine_ls_number_parameters 511
_refine_ls_number_reflns 10186
_refine_ls_number_restraints 0
_refine_ls_restrained_S_all 1.065
_refine_ls_R_factor_all 0.0718
_refine_ls_R_factor_gt 0.0511
_refine_ls_shift/su_max 0.001
_refine_ls_shift/su_mean 0.000
_refine_ls_structure_factor_coef Fsqd
_refine_ls_weighting_details 'calc w=1/[\s^2^(Fo^2^)+(0.0914P)^2^+0.0000P] where P=(Fo^2^+2Fc^2^)/3'
_refine_ls_weighting_scheme calc
_refine_ls_wR_factor_gt 0.1313
_refine_ls_wR_factor_ref 0.1445
_reflns_number_gt 7864
_reflns_number_total 10186
_reflns_threshold_expression >2sigma(I)
_cod_data_source_file B617429A.txt
_cod_data_source_block complex5
_cod_depositor_comments
;
The following automatic conversions were performed:
'_symmetry_cell_setting' value 'Triclinic' changed to 'triclinic'
according to '/home/saulius/struct/CIF-dictionaries/cif_core.dic'
dictionary named 'cif_core.dic' version 2.4.1 from 2010-06-29.

Automatic conversion script
Id: cif_fix_enum 1527 2010-12-29 10:47:43Z saulius 
;
_cod_original_sg_symbol_H-M P-1
_cod_database_code 7005186

loop_
_symmetry_equiv_pos_as_xyz
'x, y, z'
'-x, -y, -z'

loop_
_atom_site_label
_atom_site_type_symbol
_atom_site_fract_x
_atom_site_fract_y
_atom_site_fract_z
_atom_site_U_iso_or_equiv
_atom_site_adp_type
_atom_site_occupancy
_atom_site_symmetry_multiplicity
_atom_site_calc_flag
_atom_site_refinement_flags
_atom_site_disorder_assembly
_atom_site_disorder_group
P1 P 0.61069(16) 0.40049(16) 0.21993(13) 0.0257(5) Uani 1 1 d . . .
P2 P 0.56894(15) 0.21198(16) 0.24426(12) 0.0222(4) Uani 1 1 d . . .
P3 P 0.79855(16) -0.30649(16) 0.33948(12) 0.0231(4) Uani 1 1 d . . .
P4 P 1.01264(15) -0.37017(16) 0.21563(12) 0.0229(4) Uani 1 1 d . . .
P5 P 1.20373(15) 0.02693(16) 0.13084(12) 0.0209(4) Uani 1 1 d . . .
P6 P 1.11308(16) 0.04701(16) 0.31561(12) 0.0231(4) Uani 1 1 d . . .
N1 N 0.5474(5) 0.3300(5) 0.2409(4) 0.0264(15) Uani 1 1 d . . .
N2 N 0.9191(5) -0.3764(5) 0.2878(4) 0.0237(14) Uani 1 1 d . . .
N3 N 1.1942(5) 0.0313(5) 0.2278(4) 0.0276(15) Uani 1 1 d . . .
Te1 Te 0.80294(4) 0.32938(5) 0.22524(5) 0.04213(19) Uani 1 1 d . . .
Te2 Te 0.73713(4) 0.09017(4) 0.15259(3) 0.02273(14) Uani 1 1 d . . .
Te3 Te 0.74572(5) -0.12796(4) 0.37287(3) 0.03233(16) Uani 1 1 d . . .
Te4 Te 0.97676(4) -0.21446(4) 0.12668(3) 0.02369(14) Uani 1 1 d . . .
Te5 Te 1.05103(4) 0.04455(4) 0.07231(3) 0.02362(14) Uani 1 1 d . . .
Te6 Te 0.96603(4) -0.00415(5) 0.33005(3) 0.02977(15) Uani 1 1 d . . .
Cu1 Cu 0.87709(8) 0.13415(9) 0.19767(8) 0.0417(3) Uani 1 1 d . . .
Cu2 Cu 0.81402(8) -0.08259(8) 0.22825(6) 0.0281(2) Uani 1 1 d . . .
Cu3 Cu 0.99991(8) -0.06986(8) 0.18523(6) 0.0286(2) Uani 1 1 d . . .
C1 C 0.5903(7) 0.4601(7) 0.1173(5) 0.035(2) Uani 1 1 d . . .
H1 H 0.5103 0.4890 0.1168 0.041 Uiso 1 1 calc R . .
C2 C 0.6536(8) 0.3777(8) 0.0488(6) 0.046(2) Uani 1 1 d . . .
H2A H 0.6312 0.4080 -0.0037 0.069 Uiso 1 1 calc R . .
H2B H 0.6376 0.3180 0.0634 0.069 Uiso 1 1 calc R . .
H2C H 0.7326 0.3543 0.0427 0.069 Uiso 1 1 calc R . .
C3 C 0.6200(8) 0.5509(8) 0.1005(6) 0.049(3) Uani 1 1 d . . .
H3A H 0.6954 0.5270 0.1076 0.073 Uiso 1 1 calc R . .
H3B H 0.5694 0.6077 0.1396 0.073 Uiso 1 1 calc R . .
H3C H 0.6142 0.5760 0.0436 0.073 Uiso 1 1 calc R . .
C4 C 0.5370(7) 0.5097(7) 0.2932(6) 0.033(2) Uani 1 1 d . . .
H4 H 0.5737 0.5562 0.2802 0.040 Uiso 1 1 calc R . .
C5 C 0.4153(7) 0.5756(8) 0.2844(7) 0.054(3) Uani 1 1 d . . .
H5A H 0.3789 0.5304 0.2925 0.081 Uiso 1 1 calc R . .
H5B H 0.4130 0.6067 0.2288 0.081 Uiso 1 1 calc R . .
H5C H 0.3775 0.6312 0.3262 0.081 Uiso 1 1 calc R . .
C6 C 0.5407(9) 0.4733(8) 0.3833(6) 0.052(3) Uani 1 1 d . . .
H6A H 0.5164 0.5336 0.4188 0.079 Uiso 1 1 calc R . .
H6B H 0.6160 0.4228 0.3872 0.079 Uiso 1 1 calc R . .
H6C H 0.4919 0.4403 0.4016 0.079 Uiso 1 1 calc R . .
C7 C 0.4533(6) 0.2093(7) 0.2100(5) 0.0308(19) Uani 1 1 d . . .
H7 H 0.3843 0.2549 0.2489 0.037 Uiso 1 1 calc R . .
C8 C 0.4623(7) 0.1002(7) 0.2166(7) 0.041(2) Uani 1 1 d . . .
H8A H 0.3935 0.1032 0.2091 0.062 Uiso 1 1 calc R . .
H8B H 0.4761 0.0711 0.2714 0.062 Uiso 1 1 calc R . .
H8C H 0.5230 0.0558 0.1735 0.062 Uiso 1 1 calc R . .
C9 C 0.4442(7) 0.2562(8) 0.1231(6) 0.042(2) Uani 1 1 d . . .
H9A H 0.5052 0.2080 0.0821 0.062 Uiso 1 1 calc R . .
H9B H 0.4471 0.3230 0.1206 0.062 Uiso 1 1 calc R . .
H9C H 0.3743 0.2676 0.1108 0.062 Uiso 1 1 calc R . .
C10 C 0.5610(7) 0.1618(7) 0.3518(5) 0.033(2) Uani 1 1 d . . .
H10 H 0.5795 0.0862 0.3500 0.040 Uiso 1 1 calc R . .
C11 C 0.6455(7) 0.1708(8) 0.3899(6) 0.041(2) Uani 1 1 d . . .
H11A H 0.6222 0.2445 0.4005 0.061 Uiso 1 1 calc R . .
H11B H 0.7169 0.1418 0.3514 0.061 Uiso 1 1 calc R . .
H11C H 0.6519 0.1319 0.4422 0.061 Uiso 1 1 calc R . .
C12 C 0.4454(7) 0.2195(8) 0.4040(6) 0.043(2) Uani 1 1 d . . .
H12A H 0.4436 0.1909 0.4605 0.065 Uiso 1 1 calc R . .
H12B H 0.3931 0.2106 0.3790 0.065 Uiso 1 1 calc R . .
H12C H 0.4255 0.2940 0.4060 0.065 Uiso 1 1 calc R . .
C13 C 0.6952(6) -0.3078(7) 0.2890(6) 0.034(2) Uani 1 1 d . . .
H13 H 0.7191 -0.3823 0.2756 0.041 Uiso 1 1 calc R . .
C14 C 0.5792(7) -0.2670(8) 0.3466(7) 0.048(3) Uani 1 1 d . . .
H14A H 0.5544 -0.1949 0.3632 0.071 Uiso 1 1 calc R . .
H14B H 0.5829 -0.3113 0.3961 0.071 Uiso 1 1 calc R . .
H14C H 0.5274 -0.2691 0.3166 0.071 Uiso 1 1 calc R . .
C15 C 0.6873(8) -0.2472(8) 0.2070(6) 0.043(2) Uani 1 1 d . . .
H15A H 0.6460 -0.2648 0.1759 0.064 Uiso 1 1 calc R . .
H15B H 0.7613 -0.2661 0.1741 0.064 Uiso 1 1 calc R . .
H15C H 0.6494 -0.1720 0.2185 0.064 Uiso 1 1 calc R . .
C16 C 0.7900(7) -0.3763(7) 0.4373(5) 0.035(2) Uani 1 1 d . . .
H16 H 0.7142 -0.3375 0.4711 0.042 Uiso 1 1 calc R . .
C17 C 0.8091(9) -0.4864(8) 0.4241(7) 0.054(3) Uani 1 1 d . . .
H17A H 0.8767 -0.5218 0.3827 0.081 Uiso 1 1 calc R . .
H17B H 0.7469 -0.4836 0.4045 0.081 Uiso 1 1 calc R . .
H17C H 0.8160 -0.5249 0.4767 0.081 Uiso 1 1 calc R . .
C18 C 0.8714(10) -0.3773(10) 0.4860(6) 0.064(3) Uani 1 1 d . . .
H18A H 0.8563 -0.4023 0.5426 0.097 Uiso 1 1 calc R . .
H18B H 0.8635 -0.3064 0.4881 0.097 Uiso 1 1 calc R . .
H18C H 0.9466 -0.4238 0.4585 0.097 Uiso 1 1 calc R . .
C19 C 1.1349(6) -0.4024(7) 0.2591(6) 0.032(2) Uani 1 1 d . . .
H19 H 1.1919 -0.3951 0.2138 0.038 Uiso 1 1 calc R . .
C20 C 1.1047(8) -0.3248(8) 0.3270(6) 0.044(2) Uani 1 1 d . . .
H20A H 1.0462 -0.3282 0.3710 0.066 Uiso 1 1 calc R . .
H20B H 1.0790 -0.2541 0.3037 0.066 Uiso 1 1 calc R . .
H20C H 1.1694 -0.3421 0.3503 0.066 Uiso 1 1 calc R . .
C21 C 1.1828(7) -0.5156(7) 0.2901(6) 0.040(2) Uani 1 1 d . . .
H21A H 1.2389 -0.5275 0.3216 0.060 Uiso 1 1 calc R . .
H21B H 1.2161 -0.5633 0.2425 0.060 Uiso 1 1 calc R . .
H21C H 1.1241 -0.5285 0.3260 0.060 Uiso 1 1 calc R . .
C22 C 1.0528(7) -0.4776(7) 0.1442(5) 0.0307(19) Uani 1 1 d . . .
H22 H 1.0778 -0.5438 0.1772 0.037 Uiso 1 1 calc R . .
C23 C 1.1501(7) -0.4892(7) 0.0728(5) 0.037(2) Uani 1 1 d . . .
H23A H 1.1726 -0.5512 0.0398 0.056 Uiso 1 1 calc R . .
H23B H 1.2118 -0.4967 0.0959 0.056 Uiso 1 1 calc R . .
H23C H 1.1275 -0.4270 0.0373 0.056 Uiso 1 1 calc R . .
C24 C 0.9553(7) -0.4666(7) 0.1117(6) 0.037(2) Uani 1 1 d . . .
H24A H 0.9323 -0.4057 0.0750 0.055 Uiso 1 1 calc R . .
H24B H 0.8944 -0.4575 0.1584 0.055 Uiso 1 1 calc R . .
H24C H 0.9761 -0.5296 0.0806 0.055 Uiso 1 1 calc R . .
C25 C 1.3201(6) -0.0983(7) 0.0909(5) 0.0303(19) Uani 1 1 d . . .
H25 H 1.3323 -0.0970 0.0289 0.036 Uiso 1 1 calc R . .
C26 C 1.2963(7) -0.1904(7) 0.1225(6) 0.043(2) Uani 1 1 d . . .
H26A H 1.3570 -0.2552 0.0969 0.065 Uiso 1 1 calc R . .
H26B H 1.2279 -0.1798 0.1078 0.065 Uiso 1 1 calc R . .
H26C H 1.2887 -0.1955 0.1829 0.065 Uiso 1 1 calc R . .
C27 C 1.4245(7) -0.1120(8) 0.1159(6) 0.045(2) Uani 1 1 d . . .
H27A H 1.4126 -0.1097 0.1765 0.067 Uiso 1 1 calc R . .
H27B H 1.4424 -0.0556 0.0916 0.067 Uiso 1 1 calc R . .
H27C H 1.4854 -0.1796 0.0956 0.067 Uiso 1 1 calc R . .
C28 C 1.2402(6) 0.1295(7) 0.0830(5) 0.0306(19) Uani 1 1 d . . .
H28 H 1.2951 0.1299 0.1124 0.037 Uiso 1 1 calc R . .
C29 C 1.2922(8) 0.1145(9) -0.0083(6) 0.046(3) Uani 1 1 d . . .
H29A H 1.2440 0.1060 -0.0384 0.069 Uiso 1 1 calc R . .
H29B H 1.3634 0.0520 -0.0159 0.069 Uiso 1 1 calc R . .
H29C H 1.3028 0.1757 -0.0297 0.069 Uiso 1 1 calc R . .
C30 C 1.1392(8) 0.2374(7) 0.0971(6) 0.042(2) Uani 1 1 d . . .
H30A H 1.1632 0.2923 0.0841 0.063 Uiso 1 1 calc R . .
H30B H 1.1007 0.2438 0.1552 0.063 Uiso 1 1 calc R . .
H30C H 1.0896 0.2449 0.0608 0.063 Uiso 1 1 calc R . .
C31 C 1.1981(6) -0.0309(7) 0.3925(5) 0.0282(18) Uani 1 1 d . . .
H31 H 1.1494 -0.0159 0.4488 0.034 Uiso 1 1 calc R . .
C32 C 1.2452(7) -0.1473(7) 0.3750(6) 0.040(2) Uani 1 1 d . . .
H32A H 1.3027 -0.1661 0.3246 0.060 Uiso 1 1 calc R . .
H32B H 1.1865 -0.1626 0.3673 0.060 Uiso 1 1 calc R . .
H32C H 1.2765 -0.1879 0.4220 0.060 Uiso 1 1 calc R . .
C33 C 1.2911(8) -0.0019(8) 0.3929(6) 0.046(2) Uani 1 1 d . . .
H33A H 1.3415 -0.0525 0.4267 0.070 Uiso 1 1 calc R . .
H33B H 1.2596 0.0682 0.4164 0.070 Uiso 1 1 calc R . .
H33C H 1.3314 -0.0029 0.3359 0.070 Uiso 1 1 calc R . .
C34 C 1.0457(7) 0.1856(7) 0.3477(5) 0.0307(19) Uani 1 1 d . . .
H34 H 0.9879 0.2234 0.3139 0.037 Uiso 1 1 calc R . .
C35 C 1.1212(8) 0.2390(8) 0.3285(6) 0.045(2) Uani 1 1 d . . .
H35A H 1.0765 0.3150 0.3280 0.067 Uiso 1 1 calc R . .
H35B H 1.1698 0.2160 0.2740 0.067 Uiso 1 1 calc R . .
H35C H 1.1656 0.2201 0.3712 0.067 Uiso 1 1 calc R . .
C36 C 0.9842(9) 0.2005(8) 0.4392(6) 0.054(3) Uani 1 1 d . . .
H36A H 1.0375 0.1735 0.4757 0.081 Uiso 1 1 calc R . .
H36B H 0.9400 0.1624 0.4496 0.081 Uiso 1 1 calc R . .
H36C H 0.9360 0.2750 0.4504 0.081 Uiso 1 1 calc R . .

loop_
_atom_site_aniso_label
_atom_site_aniso_U_11
_atom_site_aniso_U_22
_atom_site_aniso_U_33
_atom_site_aniso_U_23
_atom_site_aniso_U_13
_atom_site_aniso_U_12
P1 0.0206(10) 0.0217(11) 0.0330(12) -0.0018(9) -0.0066(9) -0.0072(8)
P2 0.0176(9) 0.0219(11) 0.0251(11) -0.0009(8) -0.0040(8) -0.0073(8)
P3 0.0216(10) 0.0210(11) 0.0233(10) 0.0005(8) -0.0024(8) -0.0077(8)
P4 0.0204(10) 0.0212(11) 0.0247(10) 0.0007(9) -0.0041(8) -0.0077(8)
P5 0.0186(9) 0.0237(11) 0.0225(10) 0.0010(8) -0.0075(8) -0.0099(8)
P6 0.0227(10) 0.0258(11) 0.0229(10) -0.0010(8) -0.0086(8) -0.0108(8)
N1 0.019(3) 0.025(4) 0.032(4) -0.001(3) -0.004(3) -0.007(3)
N2 0.021(3) 0.019(3) 0.025(3) -0.001(3) -0.001(3) -0.005(3)
N3 0.023(3) 0.034(4) 0.031(4) 0.003(3) -0.012(3) -0.015(3)
Te1 0.0255(3) 0.0280(3) 0.0757(5) -0.0057(3) -0.0182(3) -0.0097(2)
Te2 0.0187(3) 0.0214(3) 0.0256(3) -0.0012(2) -0.0050(2) -0.0066(2)
Te3 0.0367(3) 0.0242(3) 0.0313(3) -0.0039(2) 0.0008(2) -0.0125(2)
Te4 0.0252(3) 0.0210(3) 0.0244(3) 0.0015(2) -0.0059(2) -0.0099(2)
Te5 0.0211(3) 0.0297(3) 0.0233(3) 0.0032(2) -0.0090(2) -0.0128(2)
Te6 0.0268(3) 0.0386(3) 0.0281(3) -0.0006(2) -0.0058(2) -0.0180(2)
Cu1 0.0243(5) 0.0344(7) 0.0661(8) -0.0124(6) -0.0079(5) -0.0112(5)
Cu2 0.0239(5) 0.0239(6) 0.0337(6) 0.0011(4) -0.0043(4) -0.0093(4)
Cu3 0.0298(5) 0.0307(6) 0.0306(6) 0.0026(4) -0.0088(4) -0.0175(4)
C1 0.032(4) 0.032(5) 0.035(5) 0.009(4) -0.007(4) -0.011(4)
C2 0.061(6) 0.041(6) 0.030(5) 0.004(4) -0.008(5) -0.020(5)
C3 0.051(6) 0.045(6) 0.045(6) 0.010(5) -0.004(5) -0.022(5)
C4 0.030(4) 0.023(5) 0.046(5) -0.001(4) -0.009(4) -0.010(4)
C5 0.034(5) 0.036(6) 0.071(7) -0.014(5) 0.009(5) -0.004(4)
C6 0.070(7) 0.043(6) 0.041(6) -0.011(5) -0.010(5) -0.021(5)
C7 0.018(4) 0.032(5) 0.042(5) 0.001(4) -0.012(4) -0.009(3)
C8 0.026(4) 0.039(6) 0.070(7) 0.002(5) -0.022(4) -0.019(4)
C9 0.038(5) 0.045(6) 0.050(6) 0.004(5) -0.028(4) -0.018(4)
C10 0.032(5) 0.023(5) 0.030(5) 0.005(4) -0.001(4) -0.005(4)
C11 0.038(5) 0.047(6) 0.031(5) 0.000(4) -0.010(4) -0.012(4)
C12 0.032(5) 0.051(6) 0.034(5) -0.001(5) 0.005(4) -0.013(4)
C13 0.023(4) 0.032(5) 0.046(5) -0.009(4) -0.002(4) -0.012(4)
C14 0.024(5) 0.049(6) 0.068(7) -0.006(5) -0.003(4) -0.016(4)
C15 0.039(5) 0.042(6) 0.050(6) 0.000(5) -0.024(4) -0.013(4)
C16 0.031(5) 0.040(5) 0.023(4) 0.003(4) 0.001(4) -0.011(4)
C17 0.065(7) 0.030(6) 0.054(6) 0.015(5) -0.002(5) -0.019(5)
C18 0.085(8) 0.072(9) 0.032(6) 0.018(6) -0.022(6) -0.031(7)
C19 0.017(4) 0.032(5) 0.045(5) 0.008(4) -0.009(4) -0.011(3)
C20 0.045(5) 0.044(6) 0.056(6) 0.006(5) -0.034(5) -0.022(5)
C21 0.037(5) 0.033(5) 0.051(6) 0.010(4) -0.015(4) -0.016(4)
C22 0.031(4) 0.023(5) 0.030(5) -0.002(4) 0.004(4) -0.010(4)
C23 0.041(5) 0.039(5) 0.028(5) -0.004(4) 0.006(4) -0.019(4)
C24 0.042(5) 0.032(5) 0.035(5) -0.004(4) -0.007(4) -0.016(4)
C25 0.021(4) 0.034(5) 0.030(4) -0.006(4) -0.005(3) -0.006(4)
C26 0.036(5) 0.024(5) 0.066(7) -0.009(5) -0.020(5) -0.006(4)
C27 0.024(4) 0.049(6) 0.053(6) -0.011(5) -0.015(4) -0.005(4)
C28 0.030(4) 0.036(5) 0.039(5) 0.009(4) -0.016(4) -0.023(4)
C29 0.055(6) 0.061(7) 0.041(6) 0.018(5) -0.011(5) -0.045(5)
C30 0.056(6) 0.029(5) 0.045(6) 0.011(4) -0.016(5) -0.022(5)
C31 0.027(4) 0.039(5) 0.020(4) 0.000(4) -0.011(3) -0.013(4)
C32 0.036(5) 0.035(5) 0.044(6) 0.009(4) -0.024(4) -0.007(4)
C33 0.049(6) 0.058(7) 0.043(6) 0.012(5) -0.033(5) -0.025(5)
C34 0.029(4) 0.032(5) 0.032(5) -0.004(4) -0.012(4) -0.012(4)
C35 0.060(6) 0.040(6) 0.044(6) -0.007(5) -0.012(5) -0.028(5)
C36 0.066(7) 0.035(6) 0.042(6) -0.006(5) 0.007(5) -0.015(5)

loop_
_atom_type_symbol
_atom_type_description
_atom_type_scat_dispersion_real
_atom_type_scat_dispersion_imag
_atom_type_scat_source
C C 0.0033 0.0016 'International Tables Vol C Tables 4.2.6.8 and 6.1.1.4'
H H 0.0000 0.0000 'International Tables Vol C Tables 4.2.6.8 and 6.1.1.4'
N N 0.0061 0.0033 'International Tables Vol C Tables 4.2.6.8 and 6.1.1.4'
P P 0.1023 0.0942 'International Tables Vol C Tables 4.2.6.8 and 6.1.1.4'
Cu Cu 0.3201 1.2651 'International Tables Vol C Tables 4.2.6.8 and 6.1.1.4'
Te Te -0.5308 1.6751 'International Tables Vol C Tables 4.2.6.8 and 6.1.1.4'

loop_
_geom_angle_atom_site_label_1
_geom_angle_atom_site_label_2
_geom_angle_atom_site_label_3
_geom_angle
_geom_angle_site_symmetry_1
_geom_angle_site_symmetry_3
_geom_angle_publ_flag
N1 P1 C4 106.3(4) . . ?
N1 P1 C1 107.7(4) . . ?
C4 P1 C1 105.1(4) . . ?
N1 P1 Te1 121.3(3) . . ?
C4 P1 Te1 106.3(3) . . ?
C1 P1 Te1 109.0(3) . . ?
N1 P2 C10 111.7(4) . . ?
N1 P2 C7 107.0(4) . . ?
C10 P2 C7 104.5(4) . . ?
N1 P2 Te2 116.0(2) . . ?
C10 P2 Te2 110.7(3) . . ?
C7 P2 Te2 106.0(3) . . ?
N2 P3 C16 104.7(4) . . ?
N2 P3 C13 110.0(4) . . ?
C16 P3 C13 105.7(4) . . ?
N2 P3 Te3 119.5(3) . . ?
C16 P3 Te3 107.4(3) . . ?
C13 P3 Te3 108.7(3) . . ?
N2 P4 C22 105.3(4) . . ?
N2 P4 C19 108.8(4) . . ?
C22 P4 C19 106.0(4) . . ?
N2 P4 Te4 121.4(2) . . ?
C22 P4 Te4 105.0(3) . . ?
C19 P4 Te4 109.1(3) . . ?
N3 P5 C28 107.4(4) . . ?
N3 P5 C25 108.5(4) . . ?
C28 P5 C25 106.4(4) . . ?
N3 P5 Te5 121.8(2) . . ?
C28 P5 Te5 106.3(3) . . ?
C25 P5 Te5 105.5(3) . . ?
N3 P6 C34 110.2(4) . . ?
N3 P6 C31 107.2(3) . . ?
C34 P6 C31 107.5(4) . . ?
N3 P6 Te6 118.3(3) . . ?
C34 P6 Te6 106.3(3) . . ?
C31 P6 Te6 106.8(3) . . ?
P2 N1 P1 141.5(4) . . ?
P4 N2 P3 142.3(4) . . ?
P5 N3 P6 143.9(4) . . ?
P1 Te1 Cu1 103.23(7) . . ?
P2 Te2 Cu2 107.75(6) . . ?
P2 Te2 Cu1 98.66(6) . . ?
Cu2 Te2 Cu1 88.68(5) . . ?
P3 Te3 Cu2 94.58(6) . . ?
P4 Te4 Cu2 97.41(6) . . ?
P4 Te4 Cu3 114.68(6) . . ?
Cu2 Te4 Cu3 61.59(4) . . ?
P5 Te5 Cu3 92.92(6) . . ?
P5 Te5 Cu1 102.49(6) . . ?
Cu3 Te5 Cu1 60.15(4) . . ?
P6 Te6 Cu3 101.13(6) . . ?
P6 Te6 Cu1 92.22(6) . . ?
Cu3 Te6 Cu1 57.77(4) . . ?
Te1 Cu1 Te2 113.16(5) . . ?
Te1 Cu1 Cu3 163.92(5) . . ?
Te2 Cu1 Cu3 82.85(5) . . ?
Te1 Cu1 Te5 118.18(6) . . ?
Te2 Cu1 Te5 99.94(5) . . ?
Cu3 Cu1 Te5 57.39(5) . . ?
Te1 Cu1 Te6 115.36(5) . . ?
Te2 Cu1 Te6 109.85(5) . . ?
Cu3 Cu1 Te6 54.27(4) . . ?
Te5 Cu1 Te6 98.49(5) . . ?
Te3 Cu2 Te2 128.73(5) . . ?
Te3 Cu2 Te4 123.71(5) . . ?
Te2 Cu2 Te4 107.50(5) . . ?
Te3 Cu2 Cu3 122.35(5) . . ?
Te2 Cu2 Cu3 84.21(5) . . ?
Te4 Cu2 Cu3 59.27(4) . . ?
Te6 Cu3 Te5 112.47(5) . . ?
Te6 Cu3 Te4 134.10(5) . . ?
Te5 Cu3 Te4 113.12(4) . . ?
Te6 Cu3 Cu2 88.27(5) . . ?
Te5 Cu3 Cu2 128.24(5) . . ?
Te4 Cu3 Cu2 59.15(4) . . ?
Te6 Cu3 Cu1 67.96(5) . . ?
Te5 Cu3 Cu1 62.46(5) . . ?
Te4 Cu3 Cu1 132.19(5) . . ?
Cu2 Cu3 Cu1 85.76(5) . . ?
C2 C1 C3 111.3(8) . . ?
C2 C1 P1 110.8(6) . . ?
C3 C1 P1 112.3(7) . . ?
C2 C1 H1 107.4 . . ?
C3 C1 H1 107.4 . . ?
P1 C1 H1 107.4 . . ?
C1 C2 H2A 109.5 . . ?
C1 C2 H2B 109.5 . . ?
H2A C2 H2B 109.5 . . ?
C1 C2 H2C 109.5 . . ?
H2A C2 H2C 109.5 . . ?
H2B C2 H2C 109.5 . . ?
C1 C3 H3A 109.5 . . ?
C1 C3 H3B 109.5 . . ?
H3A C3 H3B 109.5 . . ?
C1 C3 H3C 109.5 . . ?
H3A C3 H3C 109.5 . . ?
H3B C3 H3C 109.5 . . ?
C6 C4 C5 109.4(8) . . ?
C6 C4 P1 112.2(6) . . ?
C5 C4 P1 111.7(7) . . ?
C6 C4 H4 107.8 . . ?
C5 C4 H4 107.8 . . ?
P1 C4 H4 107.8 . . ?
C4 C5 H5A 109.5 . . ?
C4 C5 H5B 109.5 . . ?
H5A C5 H5B 109.5 . . ?
C4 C5 H5C 109.5 . . ?
H5A C5 H5C 109.5 . . ?
H5B C5 H5C 109.5 . . ?
C4 C6 H6A 109.5 . . ?
C4 C6 H6B 109.5 . . ?
H6A C6 H6B 109.5 . . ?
C4 C6 H6C 109.5 . . ?
H6A C6 H6C 109.5 . . ?
H6B C6 H6C 109.5 . . ?
C8 C7 C9 112.9(8) . . ?
C8 C7 P2 111.1(6) . . ?
C9 C7 P2 110.8(6) . . ?
C8 C7 H7 107.3 . . ?
C9 C7 H7 107.3 . . ?
P2 C7 H7 107.3 . . ?
C7 C8 H8A 109.5 . . ?
C7 C8 H8B 109.5 . . ?
H8A C8 H8B 109.5 . . ?
C7 C8 H8C 109.5 . . ?
H8A C8 H8C 109.5 . . ?
H8B C8 H8C 109.5 . . ?
C7 C9 H9A 109.5 . . ?
C7 C9 H9B 109.5 . . ?
H9A C9 H9B 109.5 . . ?
C7 C9 H9C 109.5 . . ?
H9A C9 H9C 109.5 . . ?
H9B C9 H9C 109.5 . . ?
C11 C10 C12 111.2(8) . . ?
C11 C10 P2 109.3(6) . . ?
C12 C10 P2 111.3(6) . . ?
C11 C10 H10 108.3 . . ?
C12 C10 H10 108.3 . . ?
P2 C10 H10 108.3 . . ?
C10 C11 H11A 109.5 . . ?
C10 C11 H11B 109.5 . . ?
H11A C11 H11B 109.5 . . ?
C10 C11 H11C 109.5 . . ?
H11A C11 H11C 109.5 . . ?
H11B C11 H11C 109.5 . . ?
C10 C12 H12A 109.5 . . ?
C10 C12 H12B 109.5 . . ?
H12A C12 H12B 109.5 . . ?
C10 C12 H12C 109.5 . . ?
H12A C12 H12C 109.5 . . ?
H12B C12 H12C 109.5 . . ?
C15 C13 C14 109.7(8) . . ?
C15 C13 P3 112.7(6) . . ?
C14 C13 P3 112.8(6) . . ?
C15 C13 H13 107.1 . . ?
C14 C13 H13 107.1 . . ?
P3 C13 H13 107.1 . . ?
C13 C14 H14A 109.5 . . ?
C13 C14 H14B 109.5 . . ?
H14A C14 H14B 109.5 . . ?
C13 C14 H14C 109.5 . . ?
H14A C14 H14C 109.5 . . ?
H14B C14 H14C 109.5 . . ?
C13 C15 H15A 109.5 . . ?
C13 C15 H15B 109.5 . . ?
H15A C15 H15B 109.5 . . ?
C13 C15 H15C 109.5 . . ?
H15A C15 H15C 109.5 . . ?
H15B C15 H15C 109.5 . . ?
C17 C16 C18 110.9(8) . . ?
C17 C16 P3 112.0(6) . . ?
C18 C16 P3 110.1(7) . . ?
C17 C16 H16 107.9 . . ?
C18 C16 H16 107.9 . . ?
P3 C16 H16 107.9 . . ?
C16 C17 H17A 109.5 . . ?
C16 C17 H17B 109.5 . . ?
H17A C17 H17B 109.5 . . ?
C16 C17 H17C 109.5 . . ?
H17A C17 H17C 109.5 . . ?
H17B C17 H17C 109.5 . . ?
C16 C18 H18A 109.5 . . ?
C16 C18 H18B 109.5 . . ?
H18A C18 H18B 109.5 . . ?
C16 C18 H18C 109.5 . . ?
H18A C18 H18C 109.5 . . ?
H18B C18 H18C 109.5 . . ?
C20 C19 C21 112.3(8) . . ?
C20 C19 P4 109.5(6) . . ?
C21 C19 P4 110.7(6) . . ?
C20 C19 H19 108.1 . . ?
C21 C19 H19 108.1 . . ?
P4 C19 H19 108.1 . . ?
C19 C20 H20A 109.5 . . ?
C19 C20 H20B 109.5 . . ?
H20A C20 H20B 109.5 . . ?
C19 C20 H20C 109.5 . . ?
H20A C20 H20C 109.5 . . ?
H20B C20 H20C 109.5 . . ?
C19 C21 H21A 109.5 . . ?
C19 C21 H21B 109.5 . . ?
H21A C21 H21B 109.5 . . ?
C19 C21 H21C 109.5 . . ?
H21A C21 H21C 109.5 . . ?
H21B C21 H21C 109.5 . . ?
C24 C22 C23 111.5(7) . . ?
C24 C22 P4 111.1(6) . . ?
C23 C22 P4 112.7(6) . . ?
C24 C22 H22 107.0 . . ?
C23 C22 H22 107.0 . . ?
P4 C22 H22 107.0 . . ?
C22 C23 H23A 109.5 . . ?
C22 C23 H23B 109.5 . . ?
H23A C23 H23B 109.5 . . ?
C22 C23 H23C 109.5 . . ?
H23A C23 H23C 109.5 . . ?
H23B C23 H23C 109.5 . . ?
C22 C24 H24A 109.5 . . ?
C22 C24 H24B 109.5 . . ?
H24A C24 H24B 109.5 . . ?
C22 C24 H24C 109.5 . . ?
H24A C24 H24C 109.5 . . ?
H24B C24 H24C 109.5 . . ?
C26 C25 C27 110.0(8) . . ?
C26 C25 P5 111.4(6) . . ?
C27 C25 P5 110.1(6) . . ?
C26 C25 H25 108.4 . . ?
C27 C25 H25 108.4 . . ?
P5 C25 H25 108.4 . . ?
C25 C26 H26A 109.5 . . ?
C25 C26 H26B 109.5 . . ?
H26A C26 H26B 109.5 . . ?
C25 C26 H26C 109.5 . . ?
H26A C26 H26C 109.5 . . ?
H26B C26 H26C 109.5 . . ?
C25 C27 H27A 109.5 . . ?
C25 C27 H27B 109.5 . . ?
H27A C27 H27B 109.5 . . ?
C25 C27 H27C 109.5 . . ?
H27A C27 H27C 109.5 . . ?
H27B C27 H27C 109.5 . . ?
C29 C28 C30 109.6(8) . . ?
C29 C28 P5 115.1(6) . . ?
C30 C28 P5 110.5(6) . . ?
C29 C28 H28 107.1 . . ?
C30 C28 H28 107.1 . . ?
P5 C28 H28 107.1 . . ?
C28 C29 H29A 109.5 . . ?
C28 C29 H29B 109.5 . . ?
H29A C29 H29B 109.5 . . ?
C28 C29 H29C 109.5 . . ?
H29A C29 H29C 109.5 . . ?
H29B C29 H29C 109.5 . . ?
C28 C30 H30A 109.5 . . ?
C28 C30 H30B 109.5 . . ?
H30A C30 H30B 109.5 . . ?
C28 C30 H30C 109.5 . . ?
H30A C30 H30C 109.5 . . ?
H30B C30 H30C 109.5 . . ?
C32 C31 C33 110.5(7) . . ?
C32 C31 P6 109.8(6) . . ?
C33 C31 P6 112.1(6) . . ?
C32 C31 H31 108.1 . . ?
C33 C31 H31 108.1 . . ?
P6 C31 H31 108.1 . . ?
C31 C32 H32A 109.5 . . ?
C31 C32 H32B 109.5 . . ?
H32A C32 H32B 109.5 . . ?
C31 C32 H32C 109.5 . . ?
H32A C32 H32C 109.5 . . ?
H32B C32 H32C 109.5 . . ?
C31 C33 H33A 109.5 . . ?
C31 C33 H33B 109.5 . . ?
H33A C33 H33B 109.5 . . ?
C31 C33 H33C 109.5 . . ?
H33A C33 H33C 109.5 . . ?
H33B C33 H33C 109.5 . . ?
C35 C34 C36 112.0(8) . . ?
C35 C34 P6 114.6(6) . . ?
C36 C34 P6 111.7(6) . . ?
C35 C34 H34 105.9 . . ?
C36 C34 H34 105.9 . . ?
P6 C34 H34 105.9 . . ?
C34 C35 H35A 109.5 . . ?
C34 C35 H35B 109.5 . . ?
H35A C35 H35B 109.5 . . ?
C34 C35 H35C 109.5 . . ?
H35A C35 H35C 109.5 . . ?
H35B C35 H35C 109.5 . . ?
C34 C36 H36A 109.5 . . ?
C34 C36 H36B 109.5 . . ?
H36A C36 H36B 109.5 . . ?
C34 C36 H36C 109.5 . . ?
H36A C36 H36C 109.5 . . ?
H36B C36 H36C 109.5 . . ?

loop_
_geom_bond_atom_site_label_1
_geom_bond_atom_site_label_2
_geom_bond_distance
_geom_bond_site_symmetry_2
_geom_bond_publ_flag
P1 N1 1.599(7) . ?
P1 C4 1.830(9) . ?
P1 C1 1.840(9) . ?
P1 Te1 2.419(2) . ?
P2 N1 1.583(7) . ?
P2 C10 1.848(8) . ?
P2 C7 1.850(8) . ?
P2 Te2 2.460(2) . ?
P3 N2 1.598(6) . ?
P3 C16 1.824(8) . ?
P3 C13 1.836(9) . ?
P3 Te3 2.416(2) . ?
P4 N2 1.589(6) . ?
P4 C22 1.842(9) . ?
P4 C19 1.850(8) . ?
P4 Te4 2.462(2) . ?
P5 N3 1.585(7) . ?
P5 C28 1.828(8) . ?
P5 C25 1.844(8) . ?
P5 Te5 2.442(2) . ?
P6 N3 1.591(7) . ?
P6 C34 1.850(9) . ?
P6 C31 1.857(8) . ?
P6 Te6 2.447(2) . ?
Te1 Cu1 2.5633(15) . ?
Te2 Cu2 2.5326(15) . ?
Te2 Cu1 2.5908(13) . ?
Te3 Cu2 2.5049(13) . ?
Te4 Cu2 2.5626(17) . ?
Te4 Cu3 2.5658(13) . ?
Te5 Cu3 2.5614(13) . ?
Te5 Cu1 2.6961(17) . ?
Te6 Cu3 2.5308(13) . ?
Te6 Cu1 2.8897(18) . ?
Cu1 Cu3 2.6372(18) . ?
Cu2 Cu3 2.6255(14) . ?
C1 C2 1.529(13) . ?
C1 C3 1.529(13) . ?
C1 H1 1.0000 . ?
C2 H2A 0.9800 . ?
C2 H2B 0.9800 . ?
C2 H2C 0.9800 . ?
C3 H3A 0.9800 . ?
C3 H3B 0.9800 . ?
C3 H3C 0.9800 . ?
C4 C6 1.530(13) . ?
C4 C5 1.554(12) . ?
C4 H4 1.0000 . ?
C5 H5A 0.9800 . ?
C5 H5B 0.9800 . ?
C5 H5C 0.9800 . ?
C6 H6A 0.9800 . ?
C6 H6B 0.9800 . ?
C6 H6C 0.9800 . ?
C7 C8 1.514(12) . ?
C7 C9 1.530(12) . ?
C7 H7 1.0000 . ?
C8 H8A 0.9800 . ?
C8 H8B 0.9800 . ?
C8 H8C 0.9800 . ?
C9 H9A 0.9800 . ?
C9 H9B 0.9800 . ?
C9 H9C 0.9800 . ?
C10 C11 1.520(13) . ?
C10 C12 1.527(11) . ?
C10 H10 1.0000 . ?
C11 H11A 0.9800 . ?
C11 H11B 0.9800 . ?
C11 H11C 0.9800 . ?
C12 H12A 0.9800 . ?
C12 H12B 0.9800 . ?
C12 H12C 0.9800 . ?
C13 C15 1.531(13) . ?
C13 C14 1.557(11) . ?
C13 H13 1.0000 . ?
C14 H14A 0.9800 . ?
C14 H14B 0.9800 . ?
C14 H14C 0.9800 . ?
C15 H15A 0.9800 . ?
C15 H15B 0.9800 . ?
C15 H15C 0.9800 . ?
C16 C17 1.515(14) . ?
C16 C18 1.533(15) . ?
C16 H16 1.0000 . ?
C17 H17A 0.9800 . ?
C17 H17B 0.9800 . ?
C17 H17C 0.9800 . ?
C18 H18A 0.9800 . ?
C18 H18B 0.9800 . ?
C18 H18C 0.9800 . ?
C19 C20 1.518(13) . ?
C19 C21 1.533(12) . ?
C19 H19 1.0000 . ?
C20 H20A 0.9800 . ?
C20 H20B 0.9800 . ?
C20 H20C 0.9800 . ?
C21 H21A 0.9800 . ?
C21 H21B 0.9800 . ?
C21 H21C 0.9800 . ?
C22 C24 1.515(12) . ?
C22 C23 1.543(11) . ?
C22 H22 1.0000 . ?
C23 H23A 0.9800 . ?
C23 H23B 0.9800 . ?
C23 H23C 0.9800 . ?
C24 H24A 0.9800 . ?
C24 H24B 0.9800 . ?
C24 H24C 0.9800 . ?
C25 C26 1.528(13) . ?
C25 C27 1.530(11) . ?
C25 H25 1.0000 . ?
C26 H26A 0.9800 . ?
C26 H26B 0.9800 . ?
C26 H26C 0.9800 . ?
C27 H27A 0.9800 . ?
C27 H27B 0.9800 . ?
C27 H27C 0.9800 . ?
C28 C29 1.511(13) . ?
C28 C30 1.540(12) . ?
C28 H28 1.0000 . ?
C29 H29A 0.9800 . ?
C29 H29B 0.9800 . ?
C29 H29C 0.9800 . ?
C30 H30A 0.9800 . ?
C30 H30B 0.9800 . ?
C30 H30C 0.9800 . ?
C31 C32 1.527(12) . ?
C31 C33 1.543(12) . ?
C31 H31 1.0000 . ?
C32 H32A 0.9800 . ?
C32 H32B 0.9800 . ?
C32 H32C 0.9800 . ?
C33 H33A 0.9800 . ?
C33 H33B 0.9800 . ?
C33 H33C 0.9800 . ?
C34 C35 1.537(12) . ?
C34 C36 1.543(12) . ?
C34 H34 1.0000 . ?
C35 H35A 0.9800 . ?
C35 H35B 0.9800 . ?
C35 H35C 0.9800 . ?
C36 H36A 0.9800 . ?
C36 H36B 0.9800 . ?
C36 H36C 0.9800 . ?
